data_7240872
loop_
_publ_author_name
'Dittrich, Birger'
'Sever, Christoph'
'Luebben, Jens'

_publ_section_title
;
 Disappearing Disorder
;
_journal_name_full CrystEngComm
_journal_paper_doi 10.1039/D0CE00300J
_journal_year 2020
_chemical_absolute_configuration ad
_chemical_formula_moiety 'C12 H17 N3 O4 S, H2 O'
_chemical_formula_sum 'C12 H19 N3 O5 S'
_chemical_formula_weight 317.36
_chemical_name_systematic 'Imipenem monohydrate'
_chemical_properties_physical Heat-sensitive
_space_group_crystal_system orthorhombic
_space_group_IT_number 19
_space_group_name_Hall 'P 2ac 2ab'
_space_group_name_H-M_alt 'P 21 21 21'
_atom_sites_solution_hydrogens mixed
_audit_conform_dict_location ftp://ftp.iucr.org/pub/cif_core.dic
_audit_conform_dict_name cif_core.dic
_audit_conform_dict_version 2.3
_audit_creation_date '01-Sep-09 T21:48:41-00:00'
_audit_creation_method 'XD routine XDCIF'
_audit_update_record
;
2020-07-05 deposited with the CCDC.	2020-07-09 downloaded from the CCDC.
;
_cell_angle_alpha 90
_cell_angle_beta 90
_cell_angle_gamma 90
_cell_formula_units_Z 4
_cell_length_a 8.2038(4)
_cell_length_b 11.0818(6)
_cell_length_c 15.3787(3)
_cell_measurement_reflns_used 7826
_cell_measurement_temperature 100(2)
_cell_measurement_theta_max 69.2723
_cell_measurement_theta_min 4.9185
_cell_volume 1398.12(11)
_computing_molecular_graphics 'H\"ubschle, (2011)'
_computing_publication_material 'L\"ubben, (to be published)'
_computing_structure_refinement
;
Dittrich et al, (2013)
Volkov et al, (2006)
;
_diffrn_ambient_temperature 100(2)
_diffrn_measured_fraction_theta_full 0.983
_diffrn_measured_fraction_theta_max 0.990
_diffrn_measurement_device_type 'Bruker Diffractometer with SMART 6000 CCD detector'
_diffrn_radiation_type CuK\a
_diffrn_radiation_wavelength 1.54178
_diffrn_reflns_av_R_equivalents 0.0501
_diffrn_reflns_av_unetI/netI 0.0354
_diffrn_reflns_Laue_measured_fraction_full 0.987
_diffrn_reflns_Laue_measured_fraction_max 0.991
_diffrn_reflns_limit_h_max 9
_diffrn_reflns_limit_h_min -9
_diffrn_reflns_limit_k_max 12
_diffrn_reflns_limit_k_min -12
_diffrn_reflns_limit_l_max 18
_diffrn_reflns_limit_l_min -18
_diffrn_reflns_number 15921
_diffrn_reflns_point_group_measured_fraction_full 0.990
_diffrn_reflns_point_group_measured_fraction_max 0.983
_diffrn_reflns_theta_full 67.679
_diffrn_reflns_theta_max 69.134
_diffrn_reflns_theta_min 4.899
_exptl_absorpt_coefficient_mu 2.32
_exptl_absorpt_correction_T_max 0.7532
_exptl_absorpt_correction_T_min 0.6295
_exptl_absorpt_correction_type empirical
_exptl_absorpt_process_details
;
SADABS version 2011 (G. M. Sheldrick, 2011)
;
_exptl_crystal_density_diffrn 1.508
_exptl_crystal_description plate
_exptl_crystal_F_000 672
_exptl_crystal_size_max 0.09
_exptl_crystal_size_mid 0.022
_exptl_crystal_size_min 0.001
_refine_diff_density_max 0.328
_refine_diff_density_min -0.218
_refine_diff_density_rms 0.054
_refine_ls_abs_structure_details
;
Flack x determined using 953 quotients 
[(I+)-(I-)]/[(I+)+(I-)] (Parsons, Flack and Wagner, Acta 
Cryst. B69 (2013) 249-259). 
;
_refine_ls_abs_structure_Flack 0.037(10)
_refine_ls_extinction_method none
_refine_ls_goodness_of_fit_ref 1.746
_refine_ls_matrix_type full
_refine_ls_number_parameters 211
_refine_ls_number_reflns 2385
_refine_ls_number_restraints 0
_refine_ls_R_factor_all 0.042
_refine_ls_R_factor_gt 0.034
_refine_ls_shift/su_max 0
_refine_ls_structure_factor_coef Fsqd
_refine_ls_weighting_details
;
calc w1 = 1/[s^2^(Fo)] 
;
_refine_ls_weighting_scheme calc
_refine_ls_wR_factor_ref 0.03
_reflns_Friedel_coverage 0.714
_reflns_Friedel_fraction_full 0.977
_reflns_Friedel_fraction_max 0.989
_reflns_number_gt 2358
_reflns_number_total 2385
_reflns_threshold_expression 'I > 2\s(I)'
_cod_data_source_file d0ce00300j2.cif
_cod_data_source_block imi100K_CuKa
_cod_original_cell_volume 1398.1(1)
_cod_database_code 7240872

loop_
_space_group_symop_operation_xyz
+X,+Y,+Z
1/2-X,-Y,1/2+Z
-X,1/2+Y,1/2-Z
1/2+X,1/2-Y,-Z

loop_
_atom_local_axes_atom_label
_atom_local_axes_atom0
_atom_local_axes_ax1
_atom_local_axes_atom1
_atom_local_axes_atom2
_atom_local_axes_ax2
S(1) DUM1 Z S(1) C(3) Y
O(1) C(8) X O(1) O(2) Y
O(2) C(8) X O(2) O(1) Y
O(3) C(7) Z O(3) N(1) Y
O(4) C(9) X O(4) H(1) Y
O(1W) DUM2 Z O(1W) H(2W) Y
N(1) DUM3 Z N(1) C(7) Y
N(131) C(141) X N(131) C(12) Y
N(151) C(141) Z N(151) H(152) Y
N(132) C(12) X N(132) C(142) Y
N(152) C(142) Z N(152) H(154) Y
C(2) C(3) X C(2) N(1) Y
C(3) S(1) X C(3) C(2) Y
C(4) DUM4 Z C(4) C(3) Y
C(5) N(1) X C(5) H(5) Y
C(6) H(6) Z C(6) C(9) X
C(7) O(3) X C(7) N(1) Y
C(8) O(1) X C(8) O(2) Y
C(9) O(4) X C(9) C(6) Y
C(10) C(9) Z C(10) H(10C) X
C(11) S(1) X C(11) C(12) Y
C(12) N(132) X C(12) C(11) Y
C(141) N(151) X C(141) N(131) Y
C(142) N(152) X C(142) N(132) Y
H(1) O(4) Z H(1) C(9) Y
H(5) C(5) Z H(5) N(1) Y
H(6) C(6) Z H(6) C(9) Y
H(8) C(9) Z H(8) O(4) Y
H(10A) C(10) Z H(10A) C(9) Y
H(10B) C(10) Z H(10B) C(9) Y
H(10C) C(10) Z H(10C) C(9) Y
H(11A) C(11) Z H(11A) S(1) Y
H(11B) C(11) Z H(11B) S(1) Y
H(12A) C(12) Z H(12A) N(132) Y
H(12B) C(12) Z H(12B) N(132) Y
H(4A) C(4) Z H(4A) C(3) Y
H(4B) C(4) Z H(4B) C(3) Y
H(131) N(131) Z H(131) C(141) Y
H(141) C(141) Z H(141) N(151) Y
H(151) N(151) Z H(151) H(152) Y
H(152) N(151) Z H(152) C(141) Y
H(132) N(132) Z H(132) C(12) Y
H(142) C(142) Z H(142) N(152) Y
H(153) N(152) Z H(153) C(142) Y
H(154) N(152) Z H(154) C(142) Y
H(1W) O(1W) Z H(1W) H(2W) Y
H(2W) O(1W) Z H(2W) H(1W) Y

loop_
_atom_site_label
_atom_site_type_symbol
_atom_site_fract_x
_atom_site_fract_y
_atom_site_fract_z
_atom_site_U_iso_or_equiv
_atom_site_adp_type
_atom_site_occupancy
_atom_site_symmetry_multiplicity
S(1) S 0.46761(6) 0.50676(5) 0.45413(4) 0.021 Uani 1 4
O(1) O 0.35591(19) 0.68029(16) 0.71562(12) 0.027 Uani 1 4
O(2) O 0.42098(18) 0.51452(15) 0.63856(11) 0.026 Uani 1 4
O(3) O 0.57782(19) 0.90723(16) 0.65138(12) 0.03 Uani 1 4
O(4) O 0.43064(18) 1.13578(15) 0.40652(12) 0.028 Uani 1 4
O(1W) O 0.6867(2) 0.40598(19) 0.70725(13) 0.029 Uani 1 4
N(1) N 0.3698(2) 0.82367(17) 0.56252(13) 0.021 Uani 1 4
N(131) N 0.6890(2) 0.3877(2) 0.28857(17) 0.024 Uani 0.8613 4
N(151) N 0.7297(3) 0.1854(2) 0.32325(18) 0.028 Uani 0.8613 4
N(132) N 0.642691 0.371873 0.29538 0.026 Uani 0.1387 4
N(152) N 0.846189 0.228348 0.304116 0.029 Uani 0.1387 4
C(2) C 0.3934(3) 0.69553(19) 0.56397(16) 0.019 Uani 1 4
C(3) C 0.4250(2) 0.6550(2) 0.48226(16) 0.019 Uani 1 4
C(4) C 0.4273(3) 0.7583(2) 0.41718(16) 0.023 Uani 1 4
C(5) C 0.3707(3) 0.8678(2) 0.47072(17) 0.022 Uani 1 4
C(6) C 0.4960(3) 0.9662(2) 0.49756(16) 0.021 Uani 1 4
C(7) C 0.4969(2) 0.9025(2) 0.58623(17) 0.022 Uani 1 4
C(8) C 0.3886(3) 0.6264(2) 0.64667(16) 0.021 Uani 1 4
C(9) C 0.4413(3) 1.0976(2) 0.49452(17) 0.023 Uani 1 4
C(10) C 0.5640(3) 1.1781(2) 0.54106(19) 0.027 Uani 1 4
C(11) C 0.4546(3) 0.5143(2) 0.33590(16) 0.028 Uani 1 4
C(12) C 0.5071(3) 0.3936(2) 0.29757(19) 0.034 Uani 1 4
C(141) C 0.7796(3) 0.2908(3) 0.2965(2) 0.026 Uani 0.8613 4
C(142) C 0.702767 0.266818 0.311772 0.027 Uani 0.1387 4
H(1) H 0.3303 1.1095 0.3804 0.050(10) Uiso 1 4
H(5) H 0.2517 0.9021 0.4488 0.030(7) Uiso 1 4
H(6) H 0.6132 0.9541 0.4645 0.025(7) Uiso 1 4
H(8) H 0.3220 1.1058 0.5264 0.041(8) Uiso 1 4
H(10A) H 0.6797 1.1763 0.5061 0.037(8) Uiso 1 4
H(10B) H 0.5824 1.1463 0.6075 0.036(8) Uiso 1 4
H(10C) H 0.5171 1.2703 0.5426 0.056(10) Uiso 1 4
H(11A) H 0.3302 0.5350 0.3161 0.046(9) Uiso 1 4
H(11B) H 0.5345 0.5852 0.3116 0.041(9) Uiso 1 4
H(12A) H 0.4639 0.3205 0.3400 0.060(10) Uiso 1 4
H(12B) H 0.4509 0.3821 0.2332 0.063(10) Uiso 1 4
H(4A) H 0.5487 0.7707 0.3893 0.036(8) Uiso 1 4
H(4B) H 0.3552 0.7395 0.3589 0.037(8) Uiso 1 4
H(131) H 0.7476 0.4655 0.2759 0.047(12) Uiso 0.8613 4
H(141) H 0.8983 0.3098 0.2768 0.059(13) Uiso 0.8613 4
H(151) H 0.6118 0.1734 0.3407 0.044(11) Uiso 0.8613 4
H(152) H 0.8094 0.1158 0.3268 0.050(12) Uiso 0.8613 4
H(132) H 0.720918 0.438292 0.279709 0.031156 Uiso 0.1387 4
H(142) H 0.605618 0.214746 0.334785 0.032688 Uiso 0.1387 4
H(153) H 0.935413 0.283442 0.281938 0.034644 Uiso 0.1387 4
H(154) H 0.872704 0.141956 0.32017 0.034644 Uiso 0.1387 4
H(1W) H 0.6000 0.4450 0.6913 0.053(12) Uiso 1 4
H(2W) H 0.6617 0.3403 0.7459 0.052(10) Uiso 1 4

loop_
_atom_site_aniso_label
_atom_site_aniso_U_11
_atom_site_aniso_U_22
_atom_site_aniso_U_33
_atom_site_aniso_U_23
_atom_site_aniso_U_13
_atom_site_aniso_U_12
S(1) 0.0227(2) 0.0153(3) 0.0255(3) 0.0001(3) -0.0003(2) -0.0002(2)
O(1) 0.0359(9) 0.0235(10) 0.0226(10) -0.0001(8) 0.0026(8) 0.0006(7)
O(2) 0.0362(8) 0.0163(10) 0.0249(10) 0.0033(8) -0.0021(7) 0.0007(7)
O(3) 0.0320(9) 0.0299(11) 0.0270(10) 0.0013(8) -0.0065(8) -0.0106(7)
O(4) 0.0243(9) 0.0225(10) 0.0385(11) 0.0090(9) -0.0027(8) -0.0039(6)
O(1W) 0.0258(10) 0.0262(12) 0.0344(12) -0.0007(10) 0.0016(8) -0.0018(8)
N(1) 0.0216(9) 0.0158(10) 0.0243(13) 0.0009(9) 0.0015(9) -0.0015(7)
N(131) 0.0192(11) 0.0193(14) 0.0341(16) -0.0005(12) 0.0022(10) -0.0025(9)
N(151) 0.0278(13) 0.0203(14) 0.0353(17) 0.0013(12) -0.0002(11) 0.0035(10)
N(132) 0.02257 0.02662 0.0287 -0.00555 -0.00032 0.00069
N(152) 0.03727 0.01921 0.03013 0.0069 0.00585 -0.00554
C(2) 0.0219(10) 0.0151(13) 0.0212(15) -0.0005(10) -0.0004(10) -0.0009(8)
C(3) 0.0198(10) 0.0171(13) 0.0214(14) 0.0025(10) -0.0015(10) -0.0005(8)
C(4) 0.0271(12) 0.0202(14) 0.0205(13) 0.0016(11) 0.0007(10) -0.0003(9)
C(5) 0.0214(11) 0.0153(13) 0.0300(16) 0.0036(11) 0.0009(10) 0.0008(8)
C(6) 0.0201(11) 0.0177(13) 0.0248(13) 0.0001(10) -0.0002(10) 0.0001(8)
C(7) 0.0209(11) 0.0194(13) 0.0245(14) -0.0002(11) -0.0001(11) -0.0014(8)
C(8) 0.0226(11) 0.0167(14) 0.0223(14) 0.0028(11) -0.0010(11) -0.0004(9)
C(9) 0.0187(11) 0.0181(13) 0.0327(15) -0.0001(12) 0.0023(11) 0.0001(8)
C(10) 0.0295(12) 0.0187(13) 0.0332(15) -0.0004(13) -0.0008(12) -0.0023(9)
C(11) 0.0271(11) 0.0278(15) 0.0280(13) -0.0010(12) 0.0017(11) 0.0060(11)
C(12) 0.0333(14) 0.0311(16) 0.0365(17) -0.0114(14) 0.0061(13) -0.0075(11)
C(141) 0.0234(14) 0.0248(19) 0.0299(18) -0.0023(15) 0.0033(13) -0.0066(11)
C(142) 0.02524 0.02611 0.03037 0.00203 -0.00317 -0.00396

loop_
_atom_type_symbol
_atom_type_description
_atom_type_scat_dispersion_real
_atom_type_scat_dispersion_imag
_atom_type_scat_source
S S 0.3360 0.5650 'Invariom modelling (Acta Cryst. A61, 314--320)'
O O 0.0492 0.0322 'Invariom modelling (Acta Cryst. A61, 314--320)'
N N 0.0311 0.0180 'Invariom modelling (Acta Cryst. A61, 314--320)'
C C 0.0181 0.0091 'Invariom modelling (Acta Cryst. A61, 314--320)'
H H 0.0000 0.0000 'Invariom modelling (Acta Cryst. A61, 314--320)'

loop_
_geom_angle_atom_site_label_1
_geom_angle_atom_site_label_2
_geom_angle_atom_site_label_3
_geom_angle
_geom_angle_site_symmetry_1
_geom_angle_site_symmetry_2
_geom_angle_site_symmetry_3
_geom_angle_publ_flag
C(2) N(1) C(7) 120.69(19) 1_555 1_555 1_555 yes
C(12) N(132) C(141) 153.46(19) 1_555 1_555 1_555 yes
C(12) N(132) C(142) 123.94(15) 1_555 1_555 1_555 yes
N(1) C(2) C(3) 109.8(2) 1_555 1_555 1_555 yes
N(1) C(2) C(8) 121.4(2) 1_555 1_555 1_555 yes
C(3) C(2) C(8) 128.7(2) 1_555 1_555 1_555 yes
S(1) C(3) C(2) 125.6(2) 1_555 1_555 1_555 yes
S(1) C(3) C(4) 123.2(2) 1_555 1_555 1_555 yes
C(2) C(3) C(4) 111.2(2) 1_555 1_555 1_555 yes
C(3) C(4) C(5) 103.8(2) 1_555 1_555 1_555 yes
C(7) C(6) C(9) 117.9(2) 1_555 1_555 1_555 yes
O(3) C(7) N(1) 130.6(3) 1_555 1_555 1_555 yes
O(3) C(7) C(6) 136.2(2) 1_555 1_555 1_555 yes
N(1) C(7) C(6) 93.0(2) 1_555 1_555 1_555 yes
O(1) C(8) O(2) 126.5(2) 1_555 1_555 1_555 yes
O(1) C(8) C(2) 119.2(2) 1_555 1_555 1_555 yes
O(2) C(8) C(2) 114.3(2) 1_555 1_555 1_555 yes
O(4) C(9) C(6) 109.4(2) 1_555 1_555 1_555 yes
O(4) C(9) C(10) 108.2(2) 1_555 1_555 1_555 yes
C(6) C(9) C(10) 110.5(2) 1_555 1_555 1_555 yes

loop_
_geom_bond_atom_site_label_1
_geom_bond_atom_site_label_2
_geom_bond_distance
_geom_bond_site_symmetry_1
_geom_bond_site_symmetry_2
_geom_bond_publ_flag
S(1) C(3) 1.734(3) 1_555 1_555 yes
O(1) C(8) 1.246(3) 1_555 1_555 yes
O(2) C(8) 1.275(3) 1_555 1_555 yes
O(3) C(7) 1.203(3) 1_555 1_555 yes
O(4) C(9) 1.421(3) 1_555 1_555 yes
O(4) H(1) 0.9607 1_555 1_555 yes
O(1W) H(1W) 0.8500 1_555 1_555 yes
O(1W) H(2W) 0.9618 1_555 1_555 yes
N(1) C(2) 1.433(3) 1_555 1_555 yes
N(1) C(7) 1.409(3) 1_555 1_555 yes
N(131) C(141) 1.312(4) 1_555 1_555 yes
N(131) C(142) 1.391(3) 1_555 1_555 yes
N(131) H(131) 1.0059 1_555 1_555 yes
N(151) C(141) 1.306(4) 1_555 1_555 yes
N(151) H(151) 1.0125 1_555 1_555 yes
N(151) H(152) 1.0125 1_555 1_555 yes
C(2) C(3) 1.359(4) 1_555 1_555 yes
C(2) C(8) 1.486(4) 1_555 1_555 yes
C(3) C(4) 1.521(4) 1_555 1_555 yes
C(4) C(5) 1.538(4) 1_555 1_555 yes
C(4) H(4A) 1.0937 1_555 1_555 yes
C(4) H(4B) 1.0937 1_555 1_555 yes
C(5) H(5) 1.1010 1_555 1_555 yes
C(6) C(7) 1.536(4) 1_555 1_555 yes
C(6) C(9) 1.523(3) 1_555 1_555 yes
C(6) H(6) 1.0960 1_555 1_555 yes
C(9) C(10) 1.524(4) 1_555 1_555 yes
C(9) H(8) 1.0982 1_555 1_555 yes
C(10) H(10A) 1.0914 1_555 1_555 yes
C(10) H(10B) 1.0914 1_555 1_555 yes
C(10) H(10C) 1.0914 1_555 1_555 yes
C(11) C(12) 1.524(4) 1_555 1_555 yes
C(11) H(11A) 1.0893 1_555 1_555 yes
C(11) H(11B) 1.0893 1_555 1_555 yes
C(12) H(12A) 1.0993 1_555 1_555 yes
C(12) H(12B) 1.0993 1_555 1_555 yes
C(141) H(141) 1.0396 1_555 1_555 yes
